data_3000312
loop_
_publ_author_name
'M\"unchhalfen, Marie'
'Schreuer, J\"urgen'
'Reuther, Christoph'
'Mehner, Erik'
'St\"ocker, Hartmut'

_publ_section_title
;
 Elastic, piezoelectric, and dielectric properties of rare-earth calcium
 oxoborates RCa4O(BO3)3 (R&#x2009;=&#x2009;Er, Y, Dy, Gd, Sm, Nd, La)
;
_journal_issue 9
_journal_name_full 'Journal of Applied Physics'
_journal_page_first 095102
_journal_paper_doi 10.1063/5.0061747
_journal_volume 130
_journal_year 2021
_chemical_formula_moiety 'Sm Ca4 O (B O3 )3'
_chemical_formula_sum 'B3 Ca4 O10 Sm'
_chemical_formula_weight 503.10
_chemical_name_common 'samarium calcium oxoborate'
_space_group_crystal_system monoclinic
_space_group_IT_number 8
_space_group_name_Hall 'C -2y'
_space_group_name_H-M_alt 'C 1 m 1'
_atom_sites_solution_hydrogens .
_audit_creation_method SHELXL-2014/7
_cell_angle_alpha 90
_cell_angle_beta 101.315(7)
_cell_angle_gamma 90
_cell_formula_units_Z 2
_cell_length_a 8.1267(6)
_cell_length_b 16.0711(16)
_cell_length_c 3.5862(3)
_cell_measurement_reflns_used 4117
_cell_measurement_temperature 293(2)
_cell_measurement_theta_max 42.4660
_cell_measurement_theta_min 3.7700
_cell_volume 459.27(7)
_computing_cell_refinement 'CrysAlisPro 1.171.36.24 (Rigaku OD, 2012)'
_computing_data_collection 'CrysAlisCCD (Oxford Diffraction, 2002)'
_computing_data_reduction 'CrysAlisPro 1.171.36.24 (Rigaku OD, 2012)'
_computing_molecular_graphics 'VESTA 3 ( Momma & Izumi, 2011 )'
_computing_structure_refinement 'SHELXL-2014/7 (Sheldrick, 2014)'
_computing_structure_solution 'SHELXS-2013/1 (Sheldrick, 2013)'
_diffrn_ambient_temperature 293(2)
_diffrn_measured_fraction_theta_full 0.998
_diffrn_measured_fraction_theta_max 0.850
_diffrn_measurement_device_type 'Xcalibur with Sapphire2 CCD-area detector'
_diffrn_measurement_method '\w and \f'
_diffrn_radiation_type MoK\a
_diffrn_radiation_wavelength 0.71073
_diffrn_reflns_av_R_equivalents 0.0528
_diffrn_reflns_av_unetI/netI 0.0612
_diffrn_reflns_Laue_measured_fraction_full 0.998
_diffrn_reflns_Laue_measured_fraction_max 0.850
_diffrn_reflns_limit_h_max 14
_diffrn_reflns_limit_h_min -14
_diffrn_reflns_limit_k_max 27
_diffrn_reflns_limit_k_min -25
_diffrn_reflns_limit_l_max 5
_diffrn_reflns_limit_l_min -6
_diffrn_reflns_number 4376
_diffrn_reflns_point_group_measured_fraction_full 0.985
_diffrn_reflns_point_group_measured_fraction_max 0.682
_diffrn_reflns_theta_full 25.242
_diffrn_reflns_theta_max 42.729
_diffrn_reflns_theta_min 2.853
_exptl_absorpt_coefficient_mu 8.668
_exptl_absorpt_correction_T_max 0.658
_exptl_absorpt_correction_T_min 0.299
_exptl_absorpt_correction_type analytical
_exptl_absorpt_process_details
;
CrysAlisPro, Agilent Technologies,
Version 1.171.36.24 (release 03-12-2012 CrysAlis171 .NET)
(compiled Dec  3 2012,18:21:49)
Analytical numeric absorption correction using a multifaceted crystal
			model based on expressions derived by R.C. Clark & J.S. Reid.
(Clark, R. C. & Reid, J. S. (1995). Acta Cryst. A51, 887-897)
;
_exptl_crystal_colour yellow
_exptl_crystal_density_diffrn 3.638
_exptl_crystal_density_meas 3.661(1)
_exptl_crystal_density_method buoyancy
_exptl_crystal_F_000 474
_exptl_crystal_size_max 0.2288
_exptl_crystal_size_mid 0.1608
_exptl_crystal_size_min 0.0829
_refine_diff_density_max 2.723
_refine_diff_density_min -3.983
_refine_diff_density_rms 0.327
_refine_ls_abs_structure_details
;
 Flack x determined using 860 quotients [(I+)-(I-)]/[(I+)+(I-)]
 (Parsons, Flack and Wagner, Acta Cryst. B69 (2013) 249-259).
;
_refine_ls_abs_structure_Flack -0.045(16)
_refine_ls_extinction_coef 0.056(3)
_refine_ls_extinction_expression Fc^*^=kFc[1+0.001xFc^2^\l^3^/sin(2\q)]^-1/4^
_refine_ls_extinction_method 'SHELXL-2014/7 (Sheldrick 2014'
_refine_ls_goodness_of_fit_ref 1.075
_refine_ls_hydrogen_treatment undef
_refine_ls_matrix_type full
_refine_ls_number_parameters 92
_refine_ls_number_reflns 2333
_refine_ls_number_restraints 3
_refine_ls_restrained_S_all 1.074
_refine_ls_R_factor_all 0.0336
_refine_ls_R_factor_gt 0.0335
_refine_ls_shift/su_max 0.000
_refine_ls_shift/su_mean 0.000
_refine_ls_structure_factor_coef Fsqd
_refine_ls_weighting_details 'w=1/[\s^2^(Fo^2^)+(0.0387P)^2^] where P=(Fo^2^+2Fc^2^)/3'
_refine_ls_weighting_scheme calc
_refine_ls_wR_factor_gt 0.0793
_refine_ls_wR_factor_ref 0.0794
_reflns_Friedel_coverage 0.598
_reflns_Friedel_fraction_full 0.972
_reflns_Friedel_fraction_max 0.513
_reflns_number_gt 2325
_reflns_number_total 2333
_reflns_threshold_expression 'I > 2\s(I)'
_cod_data_source_file SmCOB.cif
_cod_data_source_block SmCOB
_cod_depositor_comments 'Releasing structure 3000312 into public domain as published material.'
_cod_original_cell_volume 459.28(7)
_cod_original_sg_symbol_H-M 'C m'
_cod_database_code 3000312
_shelx_shelxl_version_number 2014/7
_shelx_space_group_comment
;
The symmetry employed for this shelxl refinement is uniquely defined
by the following loop, which should always be used as a source of
symmetry information in preference to the above space-group names.
They are only intended as comments.
;

loop_
_space_group_symop_operation_xyz
'x, y, z'
'x, -y, z'
'x+1/2, y+1/2, z'
'x+1/2, -y+1/2, z'

loop_
_atom_site_label
_atom_site_type_symbol
_atom_site_fract_x
_atom_site_fract_y
_atom_site_fract_z
_atom_site_U_iso_or_equiv
_atom_site_adp_type
_atom_site_occupancy
_atom_site_site_symmetry_order
_atom_site_calc_flag
_atom_site_refinement_flags_posn
_atom_site_refinement_flags_adp
_atom_site_refinement_flags_occupancy
_atom_site_disorder_assembly
_atom_site_disorder_group
Sm-X Sm 0.00150(2) 0.0000 0.01439(2) 0.00601(11) Uani 0.970(5) 2 d S T P . .
Ca-Y Ca -0.35606(12) -0.11300(7) 0.3441(3) 0.0057(3) Uani 0.988(2) 1 d . . P . .
Ca-Z Ca 0.26607(13) 0.18168(8) -0.3289(3) 0.0087(3) Uani 0.997(3) 1 d . . P . .
Ca-X Ca 0.00150(2) 0.0000 0.01439(2) 0.00601(11) Uani 0.030(5) 2 d S T P . .
Sm-Y Sm -0.35606(12) -0.11300(7) 0.3441(3) 0.0057(3) Uani 0.012(2) 1 d . . P . .
Sm-Z Sm 0.26607(13) 0.18168(8) -0.3289(3) 0.0087(3) Uani 0.003(3) 1 d . . P . .
O1 O -0.1728(8) 0.0000 0.4318(19) 0.0051(10) Uani 1 2 d S T P . .
O2 O 0.2060(9) 0.0000 -0.378(2) 0.0125(14) Uani 1 2 d S T P . .
O3 O 0.0922(5) 0.1440(3) -0.9040(11) 0.0087(7) Uani 1 1 d . . . . .
O4 O -0.5294(6) -0.2307(3) 0.2931(13) 0.0112(7) Uani 1 1 d . . . . .
O5 O -0.2034(5) -0.1710(3) -0.0979(11) 0.0100(7) Uani 1 1 d . . . . .
O6 O 0.4652(5) 0.0744(3) -0.2333(12) 0.0096(7) Uani 1 1 d . . . . .
B1 B 0.3804(10) 0.0000 -0.283(2) 0.0060(12) Uani 1 2 d S T P . .
B2 B -0.0469(7) -0.1948(4) 0.0975(16) 0.0063(9) Uani 1 1 d . . . . .

loop_
_atom_site_aniso_label
_atom_site_aniso_U_11
_atom_site_aniso_U_22
_atom_site_aniso_U_33
_atom_site_aniso_U_23
_atom_site_aniso_U_13
_atom_site_aniso_U_12
Sm-X 0.00426(13) 0.01037(18) 0.00363(13) 0.000 0.00130(7) 0.000
Ca-Y 0.0049(4) 0.0063(5) 0.0057(4) 0.0003(3) 0.0011(3) -0.0006(3)
Ca-Z 0.0076(5) 0.0123(6) 0.0065(4) -0.0010(3) 0.0025(3) -0.0010(3)
Ca-X 0.00426(13) 0.01037(18) 0.00363(13) 0.000 0.00130(7) 0.000
Sm-Y 0.0049(4) 0.0063(5) 0.0057(4) 0.0003(3) 0.0011(3) -0.0006(3)
Sm-Z 0.0076(5) 0.0123(6) 0.0065(4) -0.0010(3) 0.0025(3) -0.0010(3)
O1 0.004(2) 0.005(2) 0.006(2) 0.000 0.0016(16) 0.000
O2 0.002(2) 0.027(4) 0.010(3) 0.000 0.0028(18) 0.000
O3 0.0079(15) 0.0106(18) 0.0085(16) 0.0004(13) 0.0039(11) 0.0024(14)
O4 0.0143(18) 0.0074(18) 0.0138(18) -0.0041(13) 0.0073(13) -0.0032(14)
O5 0.0068(15) 0.016(2) 0.0065(15) 0.0025(13) 0.0005(11) 0.0052(14)
O6 0.0100(16) 0.0097(18) 0.0090(16) 0.0003(13) 0.0018(12) -0.0037(14)
B1 0.003(3) 0.007(3) 0.007(3) 0.000 -0.001(2) 0.000
B2 0.006(2) 0.006(2) 0.007(2) -0.0010(16) 0.0019(15) -0.0003(17)

loop_
_atom_type_symbol
_atom_type_description
_atom_type_scat_dispersion_real
_atom_type_scat_dispersion_imag
_atom_type_scat_source
B B 0.0013 0.0007 'International Tables Vol C Tables 4.2.6.8 and 6.1.1.4'
O O 0.0106 0.0060 'International Tables Vol C Tables 4.2.6.8 and 6.1.1.4'
Ca Ca 0.2262 0.3064 'International Tables Vol C Tables 4.2.6.8 and 6.1.1.4'
Sm Sm -0.1638 3.4418 'International Tables Vol C Tables 4.2.6.8 and 6.1.1.4'

loop_
_geom_angle_atom_site_label_1
_geom_angle_atom_site_label_2
_geom_angle_atom_site_label_3
_geom_angle
_geom_angle_site_symmetry_1
_geom_angle_site_symmetry_3
Sm-Z Sm-X Sm-Z 164.381(3) 2_417 1_497
Sm-Z Sm-X Ca-X 83.980(2) 2_417 1_556
Sm-Z Sm-X Ca-X 83.980(2) 1_497 1_556
Sm-Z Sm-X O1 82.193(2) 2_417 .
Sm-Z Sm-X O1 82.193(2) 1_497 .
Ca-X Sm-X O1 38.05(16) 1_556 .
Sm-Z Sm-X O1 91.76(2) 2_417 1_554
Sm-Z Sm-X O1 91.76(2) 1_497 1_554
Ca-X Sm-X O1 142.52(18) 1_556 1_554
O1 Sm-X O1 104.5(3) . 1_554
Sm-Z Sm-X O2 97.793(2) 2_417 .
Sm-Z Sm-X O2 97.793(3) 1_497 .
Ca-X Sm-X O2 136.79(17) 1_556 .
O1 Sm-X O2 174.8(3) . .
O1 Sm-X O2 80.7(3) 1_554 .
Sm-Z Sm-X O3 164.42(10) 2_417 1_556
Sm-Z Sm-X O3 22.39(10) 1_497 1_556
Ca-X Sm-X O3 86.51(10) 1_556 1_556
O1 Sm-X O3 97.79(11) . 1_556
O1 Sm-X O3 103.26(10) 1_554 1_556
O2 Sm-X O3 80.83(11) . 1_556
Sm-Z Sm-X O3 22.39(10) 2_417 2_556
Sm-Z Sm-X O3 164.42(10) 1_497 2_556
Ca-X Sm-X O3 86.51(10) 1_556 2_556
O1 Sm-X O3 97.79(11) . 2_556
O1 Sm-X O3 103.26(10) 1_554 2_556
O2 Sm-X O3 80.83(11) . 2_556
O3 Sm-X O3 144.6(2) 1_556 2_556
Sm-Z Sm-X O2 88.76(2) 2_417 1_556
Sm-Z Sm-X O2 88.76(2) 1_497 1_556
Ca-X Sm-X O2 41.35(18) 1_556 1_556
O1 Sm-X O2 79.4(3) . 1_556
O1 Sm-X O2 176.1(3) 1_554 1_556
O2 Sm-X O2 95.4(2) . 1_556
O3 Sm-X O2 75.98(10) 1_556 1_556
O3 Sm-X O2 75.98(10) 2_556 1_556
Sm-Z Sm-X Sm-Z 161.981(3) 2_417 1_498
Sm-Z Sm-X Sm-Z 3.0 1_497 1_498
Ca-X Sm-X Sm-Z 80.987(2) 1_556 1_498
O1 Sm-X Sm-Z 79.849(5) . 1_498
O1 Sm-X Sm-Z 94.14(3) 1_554 1_498
O2 Sm-X Sm-Z 99.958(8) . 1_498
O3 Sm-X Sm-Z 22.86(10) 1_556 1_498
O3 Sm-X Sm-Z 162.45(9) 2_556 1_498
O2 Sm-X Sm-Z 86.51(3) 1_556 1_498
Sm-Z Sm-X Sm-Z 3.0 2_417 2_418
Sm-Z Sm-X Sm-Z 161.981(3) 1_497 2_418
Ca-X Sm-X Sm-Z 80.987(1) 1_556 2_418
O1 Sm-X Sm-Z 79.849(5) . 2_418
O1 Sm-X Sm-Z 94.14(3) 1_554 2_418
O2 Sm-X Sm-Z 99.958(9) . 2_418
O3 Sm-X Sm-Z 162.45(9) 1_556 2_418
O3 Sm-X Sm-Z 22.86(10) 2_556 2_418
O2 Sm-X Sm-Z 86.51(3) 1_556 2_418
Sm-Z Sm-X Sm-Z 159.422(3) 1_498 2_418
O1 Ca-Y O5 88.71(19) . 1_556
O1 Ca-Y O4 176.1(2) . .
O5 Ca-Y O4 87.40(17) 1_556 .
O1 Ca-Y O6 100.38(19) . 2_455
O5 Ca-Y O6 170.85(17) 1_556 2_455
O4 Ca-Y O6 83.50(17) . 2_455
O1 Ca-Y O6 99.5(2) . 2_456
O5 Ca-Y O6 81.14(15) 1_556 2_456
O4 Ca-Y O6 80.06(16) . 2_456
O6 Ca-Y O6 98.21(16) 2_455 2_456
O1 Ca-Y O5 89.6(2) . .
O5 Ca-Y O5 98.94(16) 1_556 .
O4 Ca-Y O5 90.89(16) . .
O6 Ca-Y O5 80.26(14) 2_455 .
O6 Ca-Y O5 170.94(17) 2_456 .
O1 Ca-Y Ca-X 33.16(15) . 1_556
O5 Ca-Y Ca-X 56.14(12) 1_556 1_556
O4 Ca-Y Ca-X 143.03(13) . 1_556
O6 Ca-Y Ca-X 133.01(12) 2_455 1_556
O6 Ca-Y Ca-X 87.69(11) 2_456 1_556
O5 Ca-Y Ca-X 99.92(11) . 1_556
O1 Ca-Y B2 80.64(18) . .
O5 Ca-Y B2 75.63(16) 1_556 .
O4 Ca-Y B2 98.22(17) . .
O6 Ca-Y B2 104.64(15) 2_455 .
O6 Ca-Y B2 156.77(15) 2_456 .
O5 Ca-Y B2 24.85(14) . .
Ca-X Ca-Y B2 79.87(11) 1_556 .
O1 Ca-Y Sm-Z 142.99(13) . 2_418
O5 Ca-Y Sm-Z 61.70(12) 1_556 2_418
O4 Ca-Y Sm-Z 33.80(12) . 2_418
O6 Ca-Y Sm-Z 109.51(11) 2_455 2_418
O6 Ca-Y Sm-Z 97.36(11) 2_456 2_418
O5 Ca-Y Sm-Z 74.94(12) . 2_418
Ca-X Ca-Y Sm-Z 115.896(16) 1_556 2_418
B2 Ca-Y Sm-Z 71.22(12) . 2_418
O1 Ca-Y B1 87.98(18) . 1_456
O5 Ca-Y B1 98.68(17) 1_556 1_456
O4 Ca-Y B1 92.76(15) . 1_456
O6 Ca-Y B1 82.80(17) 2_455 1_456
O6 Ca-Y B1 21.26(15) 2_456 1_456
O5 Ca-Y B1 162.14(16) . 1_456
Ca-X Ca-Y B1 87.56(11) 1_556 1_456
B2 Ca-Y B1 167.33(16) . 1_456
Sm-Z Ca-Y B1 116.44(9) 2_418 1_456
O1 Ca-Y Sm-Y 38.81(13) . 2
O5 Ca-Y Sm-Y 113.57(12) 1_556 2
O4 Ca-Y Sm-Y 143.81(12) . 2
O6 Ca-Y Sm-Y 74.82(11) 2_455 2
O6 Ca-Y Sm-Y 74.89(11) 2_456 2
O5 Ca-Y Sm-Y 113.00(12) . 2
Ca-X Ca-Y Sm-Y 61.809(16) 1_556 2
B2 Ca-Y Sm-Y 114.98(12) . 2
Sm-Z Ca-Y Sm-Y 171.784(2) 2_418 2
B1 Ca-Y Sm-Y 56.46(9) 1_456 2
O1 Ca-Y Ca-Z 123.08(13) . 3_446
O5 Ca-Y Ca-Z 44.20(12) 1_556 3_446
O4 Ca-Y Ca-Z 53.48(13) . 3_446
O6 Ca-Y Ca-Z 127.71(12) 2_455 3_446
O6 Ca-Y Ca-Z 101.33(11) 2_456 3_446
O5 Ca-Y Ca-Z 73.15(11) . 3_446
Ca-X Ca-Y Ca-Z 95.96(3) 1_556 3_446
B2 Ca-Y Ca-Z 61.06(12) . 3_446
Sm-Z Ca-Y Ca-Z 20.3 2_418 3_446
B1 Ca-Y Ca-Z 122.51(11) 1_456 3_446
Sm-Y Ca-Y Ca-Z 157.31(2) 2 3_446
O3 Ca-Z O6 102.66(16) . .
O3 Ca-Z O3 99.74(17) . 1_556
O6 Ca-Z O3 101.63(16) . 1_556
O3 Ca-Z O4 87.34(16) . 2_654
O6 Ca-Z O4 78.18(15) . 2_654
O3 Ca-Z O4 172.73(17) 1_556 2_654
O3 Ca-Z O5 122.66(15) . 3
O6 Ca-Z O5 128.76(14) . 3
O3 Ca-Z O5 93.55(16) 1_556 3
O4 Ca-Z O5 81.16(16) 2_654 3
O3 Ca-Z O4 176.38(16) . 2_655
O6 Ca-Z O4 78.03(14) . 2_655
O3 Ca-Z O4 83.54(15) 1_556 2_655
O4 Ca-Z O4 89.34(16) 2_654 2_655
O5 Ca-Z O4 55.28(13) 3 2_655
O3 Ca-Z B2 147.45(18) . 3
O6 Ca-Z B2 99.08(17) . 3
O3 Ca-Z B2 99.25(17) 1_556 3
O4 Ca-Z B2 73.69(17) 2_654 3
O5 Ca-Z B2 29.79(15) 3 3
O4 Ca-Z B2 29.48(16) 2_655 3
O3 Ca-Z O4 53.73(14) . 3_554
O6 Ca-Z O4 156.34(14) . 3_554
O3 Ca-Z O4 83.08(14) 1_556 3_554
O4 Ca-Z O4 100.03(13) 2_654 3_554
O5 Ca-Z O4 73.34(13) 3 3_554
O4 Ca-Z O4 125.64(10) 2_655 3_554
B2 Ca-Z O4 103.05(15) 3 3_554
O3 Ca-Z Sm-Z 106.53(12) . 1_497
O6 Ca-Z Sm-Z 143.56(11) . 1_497
O3 Ca-Z Sm-Z 94.50(12) 1_556 1_497
O4 Ca-Z Sm-Z 81.84(11) 2_654 1_497
O5 Ca-Z Sm-Z 16.35(9) 3 1_497
O4 Ca-Z Sm-Z 71.55(10) 2_655 1_497
B2 Ca-Z Sm-Z 45.69(13) 3 1_497
O4 Ca-Z Sm-Z 57.40(9) 3_554 1_497
O3 Ca-Z B2 27.66(17) . 2_554
O6 Ca-Z B2 129.16(17) . 2_554
O3 Ca-Z B2 85.68(16) 1_556 2_554
O4 Ca-Z B2 100.11(16) 2_654 2_554
O5 Ca-Z B2 100.32(16) 3 2_554
O4 Ca-Z B2 152.40(17) 2_655 2_554
B2 Ca-Z B2 129.68(10) 3 2_554
O4 Ca-Z B2 27.36(15) 3_554 2_554
Sm-Z Ca-Z B2 84.11(13) 1_497 2_554
O3 Ca-Z O2 68.17(19) . .
O6 Ca-Z O2 51.99(16) . .
O3 Ca-Z O2 70.86(19) 1_556 .
O4 Ca-Z O2 113.74(19) 2_654 .
O5 Ca-Z O2 163.1(2) 3 .
O4 Ca-Z O2 114.59(18) 2_655 .
B2 Ca-Z O2 143.70(19) 3 .
O4 Ca-Z O2 109.95(16) 3_554 .
Sm-Z Ca-Z O2 162.57(14) 1_497 .
B2 Ca-Z O2 85.37(18) 2_554 .
O3 Ca-Z B1 85.73(18) . .
O6 Ca-Z B1 25.33(18) . .
O3 Ca-Z B1 86.2(2) 1_556 .
O4 Ca-Z B1 96.0(2) 2_654 .
O5 Ca-Z B1 151.06(16) 3 .
O4 Ca-Z B1 96.05(17) 2_655 .
B2 Ca-Z B1 121.74(19) 3 .
O4 Ca-Z B1 135.06(16) 3_554 .
Sm-Z Ca-Z B1 167.37(13) 1_497 .
B2 Ca-Z B1 108.51(19) 2_554 .
O2 Ca-Z B1 26.66(19) . .
Ca-X O1 Sm-Y 112.9(2) 1_556 2
Ca-X O1 Sm-Z 86.32(2) 1_556 1_498
Sm-Y O1 Sm-Z 35.83(12) 2 1_498
Ca-X O1 Sm-Z 86.32(2) 1_556 2_418
Sm-Y O1 Sm-Z 136.95(14) 2 2_418
Sm-Z O1 Sm-Z 163.102(12) 1_498 2_418
Ca-X O1 Sm-X 104.5 1_556 .
Sm-Y O1 Sm-X 112.3(2) 2 .
Sm-Z O1 Sm-X 98.280(8) 1_498 .
Sm-Z O1 Sm-X 98.280(8) 2_418 .
Ca-X O1 Sm-X 0.0 1_556 1_556
Sm-Y O1 Sm-X 112.9(2) 2 1_556
Sm-Z O1 Sm-X 86.32(2) 1_498 1_556
Sm-Z O1 Sm-X 86.32(2) 2_418 1_556
Sm-X O1 Sm-X 104.5(3) . 1_556
Ca-X O1 Ca-Y 112.9(2) 1_556 2
Sm-Y O1 Ca-Y 0.0 2 2
Sm-Z O1 Ca-Y 35.83(12) 1_498 2
Sm-Z O1 Ca-Y 136.95(14) 2_418 2
Sm-X O1 Ca-Y 112.3(2) . 2
Sm-X O1 Ca-Y 112.9(2) 1_556 2
Ca-X O1 Ca-Y 112.9(2) 1_556 .
Sm-Y O1 Ca-Y 102.4 2 .
Sm-Z O1 Ca-Y 136.95(14) 1_498 .
Sm-Z O1 Ca-Y 35.83(12) 2_418 .
Sm-X O1 Ca-Y 112.3(2) . .
Sm-X O1 Ca-Y 112.9(2) 1_556 .
Ca-Y O1 Ca-Y 102.4(3) 2 .
B1 O2 Sm-Z 95.95(7) . 2_417
B1 O2 Sm-Z 95.95(7) . 1_497
Sm-Z O2 Sm-Z 160.425(13) 2_417 1_497
B1 O2 Sm-X 130.5(6) . .
Sm-Z O2 Sm-X 80.226(7) 2_417 .
Sm-Z O2 Sm-X 80.226(7) 1_497 .
B1 O2 Sm-X 134.1(6) . 1_554
Sm-Z O2 Sm-X 91.42(3) 2_417 1_554
Sm-Z O2 Sm-X 91.42(3) 1_497 1_554
Sm-X O2 Sm-X 95.4(2) . 1_554
B1 O2 Ca-Z 80.63(13) . 2
Sm-Z O2 Ca-Z 16.7 2_417 2
Sm-Z O2 Ca-Z 170.5 1_497 2
Sm-X O2 Ca-Z 95.20(16) . 2
Sm-X O2 Ca-Z 97.33(14) 1_554 2
B1 O2 Ca-Z 80.63(13) . .
Sm-Z O2 Ca-Z 170.5 2_417 .
Sm-Z O2 Ca-Z 16.7 1_497 .
Sm-X O2 Ca-Z 95.20(16) . .
Sm-X O2 Ca-Z 97.33(14) 1_554 .
Ca-Z O2 Ca-Z 161.1(3) 2 .
B2 O3 Sm-Z 47.5(3) 2_554 1_496
B2 O3 Ca-Z 101.2(3) 2_554 .
Sm-Z O3 Ca-Z 73.9 1_496 .
B2 O3 Ca-Z 116.3(4) 2_554 1_554
Sm-Z O3 Ca-Z 83.5 1_496 1_554
Ca-Z O3 Ca-Z 99.74(17) . 1_554
B2 O3 Sm-X 109.3(4) 2_554 1_554
Sm-Z O3 Sm-X 156.80(10) 1_496 1_554
Ca-Z O3 Sm-X 117.97(18) . 1_554
Ca-Z O3 Sm-X 111.95(18) 1_554 1_554
B2 O4 Ca-Y 137.7(4) 4_445 .
B2 O4 Ca-Z 122.8(4) 4_445 2_456
Ca-Y O4 Ca-Z 99.11(17) . 2_456
B2 O4 Ca-Z 81.0(3) 4_445 2_455
Ca-Y O4 Ca-Z 95.43(17) . 2_455
Ca-Z O4 Ca-Z 89.34(16) 2_456 2_455
B2 O4 Ca-Z 79.0(3) 4_445 3_446
Ca-Y O4 Ca-Z 85.70(15) . 3_446
Ca-Z O4 Ca-Z 119.06(18) 2_456 3_446
Ca-Z O4 Ca-Z 151.12(19) 2_455 3_446
B2 O5 Ca-Y 145.9(4) . 1_554
B2 O5 Ca-Y 108.6(3) . .
Ca-Y O5 Ca-Y 98.94(16) 1_554 .
B2 O5 Sm-Y 145.9(4) . 1_554
Ca-Y O5 Sm-Y 0.0 1_554 1_554
Ca-Y O5 Sm-Y 98.9 . 1_554
B2 O5 Sm-Z 75.4(3) . 2_417
Ca-Y O5 Sm-Z 116.49(12) 1_554 2_417
Ca-Y O5 Sm-Z 105.64(12) . 2_417
Sm-Y O5 Sm-Z 116.48(12) 1_554 2_417
B2 O5 Ca-Z 85.9(3) . 3_445
Ca-Y O5 Ca-Z 95.31(15) 1_554 3_445
Ca-Y O5 Ca-Z 124.0(2) . 3_445
Sm-Y O5 Ca-Z 95.31(15) 1_554 3_445
Sm-Z O5 Ca-Z 24.6 2_417 3_445
B1 O6 Ca-Z 107.8(4) . .
B1 O6 Ca-Y 123.1(4) . 2_655
Ca-Z O6 Ca-Y 102.89(18) . 2_655
B1 O6 Ca-Y 119.9(5) . 2_654
Ca-Z O6 Ca-Y 101.87(17) . 2_654
Ca-Y O6 Ca-Y 98.21(16) 2_655 2_654
B1 O6 Sm-Y 123.1(4) . 2_655
Ca-Z O6 Sm-Y 102.89(18) . 2_655
Ca-Y O6 Sm-Y 0.0 2_655 2_655
Ca-Y O6 Sm-Y 98.21(16) 2_654 2_655
B1 O6 Sm-Y 119.9(5) . 2_654
Ca-Z O6 Sm-Y 101.87(17) . 2_654
Ca-Y O6 Sm-Y 98.21(16) 2_655 2_654
Ca-Y O6 Sm-Y 0.0 2_654 2_654
Sm-Y O6 Sm-Y 98.21(16) 2_655 2_654
O6 B1 O6 120.9(7) 2 .
O6 B1 O2 119.5(3) 2 .
O6 B1 O2 119.5(3) . .
O6 B1 Ca-Z 46.8(2) 2 2
O6 B1 Ca-Z 167.7(5) . 2
O2 B1 Ca-Z 72.71(14) . 2
O6 B1 Ca-Z 167.7(5) 2 .
O6 B1 Ca-Z 46.8(2) . .
O2 B1 Ca-Z 72.71(14) . .
Ca-Z B1 Ca-Z 145.3(3) 2 .
O6 B1 Ca-Y 100.5(5) 2 2_654
O6 B1 Ca-Y 38.8(3) . 2_654
O2 B1 Ca-Y 127.8(4) . 2_654
Ca-Z B1 Ca-Y 136.1(3) 2 2_654
Ca-Z B1 Ca-Y 70.47(9) . 2_654
O6 B1 Ca-Y 38.8(3) 2 1_654
O6 B1 Ca-Y 100.5(5) . 1_654
O2 B1 Ca-Y 127.8(4) . 1_654
Ca-Z B1 Ca-Y 70.47(9) 2 1_654
Ca-Z B1 Ca-Y 136.1(3) . 1_654
Ca-Y B1 Ca-Y 67.08(18) 2_654 1_654
O5 B2 O4 119.4(5) . 4_545
O5 B2 O3 120.2(5) . 2_556
O4 B2 O3 120.4(5) 4_545 2_556
O5 B2 Sm-Z 103.4(3) . 2_417
O4 B2 Sm-Z 25.6(3) 4_545 2_417
O3 B2 Sm-Z 131.6(3) 2_556 2_417
O5 B2 Ca-Z 64.4(3) . 3_445
O4 B2 Ca-Z 69.5(3) 4_545 3_445
O3 B2 Ca-Z 140.7(4) 2_556 3_445
Sm-Z B2 Ca-Z 44.8 2_417 3_445
O5 B2 Ca-Z 156.5(4) . 2_556
O4 B2 Ca-Z 73.7(3) 4_545 2_556
O3 B2 Ca-Z 51.1(3) 2_556 2_556
Sm-Z B2 Ca-Z 95.0 2_417 2_556
Ca-Z B2 Ca-Z 137.8(2) 3_445 2_556
O5 B2 Ca-Y 46.6(3) . .
O4 B2 Ca-Y 103.3(4) 4_545 .
O3 B2 Ca-Y 117.0(4) 2_556 .
Sm-Z B2 Ca-Y 107.78(12) 2_417 .
Ca-Z B2 Ca-Y 94.22(17) 3_445 .
Ca-Z B2 Ca-Y 113.92(19) 2_556 .
O5 B2 Ca-Z 118.4(4) . 2
O4 B2 Ca-Z 106.6(4) 4_545 2
O3 B2 Ca-Z 40.9(3) 2_556 2
Sm-Z B2 Ca-Z 101.3 2_417 2
Ca-Z B2 Ca-Z 100.57(18) 3_445 2
Ca-Z B2 Ca-Z 70.91(13) 2_556 2
Ca-Y B2 Ca-Z 149.7(2) . 2

loop_
_geom_bond_atom_site_label_1
_geom_bond_atom_site_label_2
_geom_bond_distance
_geom_bond_site_symmetry_2
Sm-X Sm-Z 67.833(7) 2_417
Sm-X Sm-Z 67.833(7) 1_497
Sm-X Ca-X 3.5862(3) 1_556
Sm-X O1 2.254(7) .
Sm-X O1 2.283(6) 1_554
Sm-X O2 2.380(8) .
Sm-X O3 2.430(5) 1_556
Sm-X O3 2.430(5) 2_556
Sm-X O2 2.467(7) 1_556
Sm-X Sm-Z 68.302(7) 1_498
Sm-X Sm-Z 68.303(7) 2_418
Ca-Y O1 2.331(4) .
Ca-Y O5 2.332(4) 1_556
Ca-Y O4 2.344(5) .
Ca-Y O6 2.367(4) 2_455
Ca-Y O6 2.378(5) 2_456
Ca-Y O5 2.386(5) .
Ca-Y Ca-X 3.8443(10) 1_556
Ca-Y B2 3.113(6) .
Ca-Y Sm-Z 66.066(7) 2_418
Ca-Y B1 3.287(8) 1_456
Ca-Y Sm-Y 3.632(2) 2
Ca-Y Ca-Z 3.5765(16) 3_446
Ca-Z O3 2.339(4) .
Ca-Z O6 2.343(5) .
Ca-Z O3 2.351(4) 1_556
Ca-Z O4 2.471(5) 2_654
Ca-Z O5 2.504(5) 3
Ca-Z O4 2.628(5) 2_655
Ca-Z B2 2.771(6) 3
Ca-Z O4 2.882(5) 3_554
Ca-Z Sm-Z 65.367(6) 1_497
Ca-Z B2 2.948(6) 2_554
Ca-Z O2 2.9599(17) .
Ca-Z B1 3.059(3) .
O1 Ca-X 2.283(6) 1_556
O1 Sm-Y 2.331(4) 2
O1 Sm-Z 67.942(7) 1_498
O1 Sm-Z 67.942(7) 2_418
O1 Sm-X 2.283(6) 1_556
O1 Ca-Y 2.331(4) 2
O2 B1 1.391(10) .
O2 Sm-Z 68.197(7) 2_417
O2 Sm-Z 68.197(7) 1_497
O2 Sm-X 2.467(7) 1_554
O2 Ca-Z 2.9599(17) 2
O3 B2 1.396(8) 2_554
O3 Sm-Z 65.593(8) 1_496
O3 Ca-Z 2.351(4) 1_554
O3 Sm-X 2.430(5) 1_554
O4 B2 1.380(8) 4_445
O4 Ca-Z 2.471(5) 2_456
O4 Ca-Z 2.628(5) 2_455
O4 Ca-Z 2.882(5) 3_446
O5 B2 1.380(7) .
O5 Ca-Y 2.332(4) 1_554
O5 Sm-Y 2.332(4) 1_554
O5 Sm-Z 64.993(8) 2_417
O5 Ca-Z 2.504(5) 3_445
O6 B1 1.375(6) .
O6 Ca-Y 2.367(4) 2_655
O6 Ca-Y 2.378(5) 2_654
O6 Sm-Y 2.367(4) 2_655
O6 Sm-Y 2.378(5) 2_654
B1 O6 1.375(6) 2
B1 Ca-Z 3.059(3) 2
B1 Ca-Y 3.287(8) 2_654
B1 Ca-Y 3.287(8) 1_654
B2 O4 1.380(8) 4_545
B2 O3 1.395(8) 2_556
B2 Sm-Z 64.659(9) 2_417
B2 Ca-Z 2.771(6) 3_445
B2 Ca-Z 2.948(6) 2_556
B2 Ca-Z 3.222(6) 2
